data_1509225
loop_
_publ_author_name
'Ibers, J.A.'
'Christuk, A.E.'
'Wu, P.'

_publ_section_title
;
 New quaternary chalcogenides BaLnMQ3 (Ln=rare earth or Sc; M=Cu,Ag;
 Q=S,Se). II. Structure and property variation vs rare-earth element
;
_journal_name_full 'Journal of Solid State Chemistry'
_journal_page_first 337
_journal_page_last 344
_journal_paper_doi 10.1006/jssc.1994.1177
_journal_volume 110
_journal_year 1994
_chemical_formula_sum 'Ag Ba Se3 Y'
_chemical_name_systematic 'Ba Y Ag Se3'
_space_group_IT_number 63
_symmetry_space_group_name_Hall '-C 2c 2'
_symmetry_space_group_name_H-M 'C m c m'
_cell_angle_alpha 90
_cell_angle_beta 90
_cell_angle_gamma 90
_cell_formula_units_Z 4
_cell_length_a 4.239
_cell_length_b 14.03
_cell_length_c 10.636
_cell_volume 632.557
_citation_journal_id_ASTM JSSCBI
_cod_data_source_file silver1-2_73.cif
_cod_data_source_block Ag1Ba1Se3Y1
_cod_original_cell_volume 632.5566
_cod_original_formula_sum 'Ag1 Ba1 Se3 Y1'
_cod_database_code 1509225

loop_
_symmetry_equiv_pos_as_xyz
x,y,z
-x,-y,z+1/2
x,-y,-z
-x,y,-z+1/2
-x,-y,-z
x,y,-z-1/2
-x,y,z
x,-y,z-1/2
x+1/2,y+1/2,z
-x+1/2,-y+1/2,z+1/2
x+1/2,-y+1/2,-z
-x+1/2,y+1/2,-z+1/2
-x+1/2,-y+1/2,-z
x+1/2,y+1/2,-z-1/2
-x+1/2,y+1/2,z
x+1/2,-y+1/2,z-1/2

loop_
_atom_site_label
_atom_site_type_symbol
_atom_site_fract_x
_atom_site_fract_y
_atom_site_fract_z
_atom_site_occupancy
_atom_site_U_iso_or_equiv
Y1 Y+3 0 0 0 1 0.0
Se1 Se-2 0 0.63717 0.04913 1 0.0
Ag1 Ag+1 0 0.53155 0.25 1 0.0
Se2 Se-2 0 0.0787 0.75 1 0.0
Ba1 Ba+2 0 0.24967 0.25 1 0.0
